data_7245991
loop_
_publ_author_name
'Fan, Chuanbin'
'Huang, Guimei'
'Xing, Zhiyong'
'Wang, Junli'
'Pang, Yaqin'
'Huang, Qingping'
'Huang, Shifu'
'Zong, Ziao'
'Guo, Feng'

_publ_section_title
;
 Three multi-responsive luminescent Zn-CPs for the detection of
 antibiotics/cations/anions in aqueous media
;
_journal_issue 4
_journal_name_full CrystEngComm
_journal_page_first 593
_journal_page_last 600
_journal_paper_doi 10.1039/D2CE01507B
_journal_volume 25
_journal_year 2023
_chemical_formula_moiety 'C34 H26 N4 O6 Zn'
_chemical_formula_sum 'C34 H26 N4 O6 Zn'
_chemical_formula_weight 651.96
_space_group_crystal_system monoclinic
_space_group_IT_number 13
_space_group_name_Hall '-P 2yc'
_space_group_name_H-M_alt 'P 1 2/c 1'
_atom_sites_solution_hydrogens geom
_atom_sites_solution_primary dual
_audit_creation_date 2020-05-30
_audit_creation_method
;
Olex2 1.2
(compiled 2018.05.29 svn.r3508 for OlexSys, GUI svn.r5506)
;
_audit_update_record
;
2022-11-03 deposited with the CCDC.	2022-12-09 downloaded from the CCDC.
;
_cell_angle_alpha 90
_cell_angle_beta 91.4090(10)
_cell_angle_gamma 90
_cell_formula_units_Z 4
_cell_length_a 24.4085(8)
_cell_length_b 7.3774(2)
_cell_length_c 16.2629(5)
_cell_measurement_reflns_used 9054
_cell_measurement_temperature 170
_cell_measurement_theta_max 26.304
_cell_measurement_theta_min 2.504
_cell_volume 2927.60(15)
_computing_cell_refinement 'SAINT V8.40A (?, 2016)'
_computing_data_reduction 'SAINT V8.40A (?, 2016)'
_computing_molecular_graphics 'Olex2 (Dolomanov et al., 2009)'
_computing_publication_material 'Olex2 (Dolomanov et al., 2009)'
_computing_structure_refinement 'ShelXL (Sheldrick, 2015)'
_computing_structure_solution 'ShelXT (Sheldrick, 2015)'
_diffrn_ambient_temperature 170.0
_diffrn_measured_fraction_theta_full 0.998
_diffrn_measured_fraction_theta_max 0.997
_diffrn_measurement_device_type 'D8 VENTURE '
_diffrn_measurement_method '\f and \w scans'
_diffrn_radiation_type MoK\a
_diffrn_radiation_wavelength 0.71073
_diffrn_reflns_av_R_equivalents 0.0540
_diffrn_reflns_av_unetI/netI 0.0408
_diffrn_reflns_Laue_measured_fraction_full 0.998
_diffrn_reflns_Laue_measured_fraction_max 0.997
_diffrn_reflns_limit_h_max 30
_diffrn_reflns_limit_h_min -30
_diffrn_reflns_limit_k_max 9
_diffrn_reflns_limit_k_min -9
_diffrn_reflns_limit_l_max 20
_diffrn_reflns_limit_l_min -20
_diffrn_reflns_number 32309
_diffrn_reflns_point_group_measured_fraction_full 0.998
_diffrn_reflns_point_group_measured_fraction_max 0.997
_diffrn_reflns_theta_full 25.242
_diffrn_reflns_theta_max 26.416
_diffrn_reflns_theta_min 2.504
_diffrn_standards_number 0
_exptl_absorpt_coefficient_mu 0.894
_exptl_absorpt_correction_T_max 0.7454
_exptl_absorpt_correction_T_min 0.6724
_exptl_absorpt_correction_type multi-scan
_exptl_absorpt_process_details
;
SADABS-2016/2 (Bruker,2016/2) was used for absorption correction.
wR2(int) was 0.0993 before and 0.0519 after correction.
The Ratio of minimum to maximum transmission is 0.9021.
The \l/2 correction factor is Not present.
;
_exptl_crystal_colour colourless
_exptl_crystal_colour_primary colourless
_exptl_crystal_density_diffrn 1.479
_exptl_crystal_description block
_exptl_crystal_F_000 1344
_exptl_crystal_size_max 0.16
_exptl_crystal_size_mid 0.12
_exptl_crystal_size_min 0.08
_refine_diff_density_max 0.771
_refine_diff_density_min -0.302
_refine_diff_density_rms 0.071
_refine_ls_extinction_method none
_refine_ls_goodness_of_fit_ref 1.138
_refine_ls_hydrogen_treatment constr
_refine_ls_matrix_type full
_refine_ls_number_parameters 407
_refine_ls_number_reflns 6017
_refine_ls_number_restraints 0
_refine_ls_restrained_S_all 1.138
_refine_ls_R_factor_all 0.0681
_refine_ls_R_factor_gt 0.0484
_refine_ls_shift/su_max 0.002
_refine_ls_shift/su_mean 0.000
_refine_ls_structure_factor_coef Fsqd
_refine_ls_weighting_details 'w=1/[\s^2^(Fo^2^)+(0.0199P)^2^+5.8016P] where P=(Fo^2^+2Fc^2^)/3'
_refine_ls_weighting_scheme calc
_refine_ls_wR_factor_gt 0.0977
_refine_ls_wR_factor_ref 0.1062
_reflns_Friedel_coverage 0.000
_reflns_number_gt 4702
_reflns_number_total 6017
_reflns_threshold_expression 'I > 2\s(I)'
_cod_data_source_file d2ce01507b2.cif
_cod_data_source_block 5
_cod_depositor_comments 'Adding full bibliography for 7245990--7245992.cif.'
_cod_database_code 7245991
_shelx_shelxl_version_number 2018/3
_shelx_space_group_comment
;
The symmetry employed for this shelxl refinement is uniquely defined
by the following loop, which should always be used as a source of
symmetry information in preference to the above space-group names.
They are only intended as comments.
;
_shelx_estimated_absorpt_t_max 0.932
_shelx_estimated_absorpt_t_min 0.870
_olex2_refinement_description
;
1. Fixed Uiso
 At 1.2 times of:
  All C(H) groups, All C(H,H) groups
2.a Secondary CH2 refined with riding coordinates:
 C32(H32A,H32B), C25(H25A,H25B)
2.b Aromatic/amide H refined with riding coordinates:
 C35(H35), C24(H24), C17(H17), C34(H34), C16(H16), C19(H19), C20(H20),
 C12(H12), C33(H33), C4(H4), C22(H22), C3(H3), C30(H30), C7(H7), C27(H27),
 C23(H23), C31(H31), C9(H9), C28(H28), C13(H13), C6(H6), C14(H14)
;
_olex2_submission_special_instructions 'No special instructions were received'

loop_
_space_group_symop_operation_xyz
'x, y, z'
'-x, y, -z+1/2'
'-x, -y, -z'
'x, -y, z-1/2'

loop_
_atom_site_label
_atom_site_type_symbol
_atom_site_fract_x
_atom_site_fract_y
_atom_site_fract_z
_atom_site_U_iso_or_equiv
_atom_site_adp_type
_atom_site_occupancy
_atom_site_site_symmetry_order
_atom_site_calc_flag
_atom_site_refinement_flags_posn
_atom_site_refinement_flags_adp
_atom_site_refinement_flags_occupancy
_atom_site_disorder_assembly
_atom_site_disorder_group
Zn2 Zn 0.500000 -0.97554(7) 0.750000 0.01963(13) Uani 1 2 d S T P . .
Zn1 Zn 1.000000 0.97620(7) 0.750000 0.02384(14) Uani 1 2 d S T P . .
O5 O 0.55374(9) -0.8320(3) 0.68850(15) 0.0321(6) Uani 1 1 d . . . . .
O4 O 0.64524(9) -0.0792(3) 0.56005(15) 0.0341(6) Uani 1 1 d . . . . .
O1 O 0.94876(9) 0.8417(3) 0.67803(15) 0.0324(6) Uani 1 1 d . . . . .
N4 N 0.55244(10) 1.8631(3) 0.81494(15) 0.0209(5) Uani 1 1 d . . . . .
N3 N 0.60513(10) 1.6360(4) 0.85518(16) 0.0245(6) Uani 1 1 d . . . . .
N1 N 0.94933(10) 1.1203(4) 0.82065(16) 0.0251(6) Uani 1 1 d . . . . .
O2 O 1.01951(10) 0.6723(3) 0.64145(19) 0.0460(7) Uani 1 1 d . . . . .
N2 N 0.89833(10) 1.3272(4) 0.87808(17) 0.0259(6) Uani 1 1 d . . . . .
O6 O 0.47985(10) -0.7195(4) 0.62570(18) 0.0466(7) Uani 1 1 d . . . . .
O3 O 0.82913(11) 0.1085(4) 0.57469(18) 0.0531(8) Uani 1 1 d . . . . .
C35 C 0.56925(12) 1.6969(4) 0.79798(19) 0.0220(6) Uani 1 1 d . . . . .
H35 H 0.557352 1.629285 0.751130 0.026 Uiso 1 1 calc R . . . .
C24 C 0.92619(12) 1.2814(4) 0.8113(2) 0.0241(7) Uani 1 1 d . . . . .
H24 H 0.928980 1.354833 0.763596 0.029 Uiso 1 1 calc R . . . .
C17 C 0.53537(13) -0.4052(4) 0.58230(19) 0.0247(7) Uani 1 1 d . . . . .
H17 H 0.497092 -0.411813 0.570631 0.030 Uiso 1 1 calc R . . . .
C29 C 0.69272(12) 1.4676(4) 0.8652(2) 0.0250(7) Uani 1 1 d . . . . .
C18 C 0.56246(12) -0.5551(4) 0.61520(19) 0.0230(7) Uani 1 1 d . . . . .
C21 C 0.52936(13) -0.7147(4) 0.6432(2) 0.0257(7) Uani 1 1 d . . . . .
C1 C 0.96995(13) 0.6977(5) 0.6483(2) 0.0300(8) Uani 1 1 d . . . . .
C26 C 0.80743(12) 1.4823(4) 0.8800(2) 0.0259(7) Uani 1 1 d . . . . .
C34 C 0.57917(13) 1.9099(5) 0.88759(19) 0.0278(7) Uani 1 1 d . . . . .
H34 H 0.575385 2.022063 0.915592 0.033 Uiso 1 1 calc R . . . .
C16 C 0.56310(13) -0.2471(4) 0.56634(19) 0.0251(7) Uani 1 1 d . . . . .
H16 H 0.544046 -0.144397 0.545065 0.030 Uiso 1 1 calc R . . . .
C2 C 0.93049(12) 0.5504(4) 0.6233(2) 0.0253(7) Uani 1 1 d . . . . .
C15 C 0.61915(13) -0.2396(4) 0.5817(2) 0.0254(7) Uani 1 1 d . . . . .
C19 C 0.61937(12) -0.5476(4) 0.6288(2) 0.0258(7) Uani 1 1 d . . . . .
H19 H 0.638448 -0.650088 0.650302 0.031 Uiso 1 1 calc R . . . .
C20 C 0.64778(13) -0.3899(5) 0.6108(2) 0.0285(7) Uani 1 1 d . . . . .
H20 H 0.686471 -0.384961 0.618288 0.034 Uiso 1 1 calc R . . . .
C11 C 0.68932(13) -0.0249(4) 0.6094(2) 0.0280(7) Uani 1 1 d . . . . .
C12 C 0.68504(14) -0.0071(5) 0.6937(2) 0.0338(8) Uani 1 1 d . . . . .
H12 H 0.651614 -0.034237 0.719812 0.041 Uiso 1 1 calc R . . . .
C33 C 0.61180(14) 1.7701(5) 0.9128(2) 0.0310(8) Uani 1 1 d . . . . .
H33 H 0.634690 1.766213 0.960838 0.037 Uiso 1 1 calc R . . . .
C4 C 0.91647(13) 0.2411(5) 0.5796(2) 0.0301(8) Uani 1 1 d . . . . .
H4 H 0.930732 0.129198 0.560752 0.036 Uiso 1 1 calc R . . . .
C22 C 0.93537(14) 1.0621(5) 0.8977(2) 0.0351(8) Uani 1 1 d . . . . .
H22 H 0.946185 0.949962 0.921863 0.042 Uiso 1 1 calc R . . . .
C3 C 0.95078(13) 0.3882(5) 0.5931(2) 0.0275(7) Uani 1 1 d . . . . .
H3 H 0.988625 0.378011 0.581611 0.033 Uiso 1 1 calc R . . . .
C32 C 0.63061(12) 1.4562(4) 0.8583(2) 0.0296(8) Uani 1 1 d . . . . .
H32A H 0.619995 1.388003 0.807988 0.036 Uiso 1 1 calc R . . . .
H32B H 0.616755 1.388850 0.906187 0.036 Uiso 1 1 calc R . . . .
C30 C 0.72072(13) 1.3558(5) 0.9197(2) 0.0320(8) Uani 1 1 d . . . . .
H30 H 0.700999 1.273070 0.952503 0.038 Uiso 1 1 calc R . . . .
C7 C 0.87459(13) 0.5660(5) 0.6358(2) 0.0312(8) Uani 1 1 d . . . . .
H7 H 0.860186 0.677362 0.655075 0.037 Uiso 1 1 calc R . . . .
C27 C 0.77925(14) 1.5930(5) 0.8254(2) 0.0355(8) Uani 1 1 d . . . . .
H27 H 0.798969 1.674988 0.792118 0.043 Uiso 1 1 calc R . . . .
C23 C 0.90412(14) 1.1878(5) 0.9337(2) 0.0357(8) Uani 1 1 d . . . . .
H23 H 0.889054 1.181667 0.986954 0.043 Uiso 1 1 calc R . . . .
C25 C 0.86903(13) 1.4991(5) 0.8902(2) 0.0310(8) Uani 1 1 d . . . . .
H25A H 0.882284 1.589246 0.850154 0.037 Uiso 1 1 calc R . . . .
H25B H 0.877919 1.545390 0.946050 0.037 Uiso 1 1 calc R . . . .
C5 C 0.86088(14) 0.2597(5) 0.5940(2) 0.0349(8) Uani 1 1 d . . . . .
C31 C 0.77756(14) 1.3632(5) 0.9269(2) 0.0353(8) Uani 1 1 d . . . . .
H31 H 0.796184 1.285147 0.964759 0.042 Uiso 1 1 calc R . . . .
C9 C 0.73705(14) 0.0211(5) 0.5704(2) 0.0336(8) Uani 1 1 d . . . . .
H9 H 0.739265 0.012900 0.512246 0.040 Uiso 1 1 calc R . . . .
C28 C 0.72221(14) 1.5864(5) 0.8181(2) 0.0391(9) Uani 1 1 d . . . . .
H28 H 0.703531 1.664526 0.780387 0.047 Uiso 1 1 calc R . . . .
C13 C 0.73026(16) 0.0508(5) 0.7394(2) 0.0385(9) Uani 1 1 d . . . . .
H13 H 0.727716 0.062005 0.797372 0.046 Uiso 1 1 calc R . . . .
C6 C 0.83962(14) 0.4219(5) 0.6206(2) 0.0357(8) Uani 1 1 d . . . . .
H6 H 0.801363 0.434437 0.628409 0.043 Uiso 1 1 calc R . . . .
C8 C 0.78144(14) 0.0792(5) 0.6177(2) 0.0379(9) Uani 1 1 d . . . . .
C14 C 0.77932(16) 0.0928(5) 0.7024(2) 0.0416(9) Uani 1 1 d . . . . .
H14 H 0.810481 0.129867 0.734262 0.050 Uiso 1 1 calc R . . . .

loop_
_atom_site_aniso_label
_atom_site_aniso_U_11
_atom_site_aniso_U_22
_atom_site_aniso_U_33
_atom_site_aniso_U_23
_atom_site_aniso_U_13
_atom_site_aniso_U_12
Zn2 0.0151(2) 0.0175(3) 0.0262(3) 0.000 -0.00079(19) 0.000
Zn1 0.0191(3) 0.0176(3) 0.0351(3) 0.000 0.0076(2) 0.000
O5 0.0239(11) 0.0291(13) 0.0434(15) 0.0105(11) 0.0050(10) -0.0015(10)
O4 0.0300(12) 0.0314(13) 0.0406(15) 0.0134(11) -0.0034(11) -0.0110(10)
O1 0.0278(12) 0.0218(12) 0.0475(15) -0.0039(11) -0.0012(11) 0.0001(10)
N4 0.0182(12) 0.0206(13) 0.0240(14) -0.0002(11) 0.0011(10) 0.0019(10)
N3 0.0215(13) 0.0248(14) 0.0271(15) 0.0002(11) -0.0037(11) 0.0059(11)
N1 0.0249(13) 0.0222(14) 0.0285(15) 0.0017(11) 0.0058(11) 0.0033(11)
O2 0.0238(13) 0.0295(14) 0.085(2) -0.0106(14) 0.0068(13) -0.0050(11)
N2 0.0199(13) 0.0280(15) 0.0302(15) -0.0011(12) 0.0045(11) 0.0050(11)
O6 0.0270(13) 0.0385(15) 0.074(2) 0.0182(14) -0.0107(13) -0.0129(12)
O3 0.0408(15) 0.0541(18) 0.065(2) -0.0313(15) 0.0203(14) -0.0273(14)
C35 0.0185(14) 0.0235(16) 0.0239(16) -0.0001(13) -0.0010(12) 0.0011(13)
C24 0.0205(15) 0.0250(17) 0.0269(17) 0.0006(13) 0.0028(13) 0.0027(13)
C17 0.0230(15) 0.0291(17) 0.0218(16) -0.0023(13) -0.0011(13) -0.0024(13)
C29 0.0218(15) 0.0253(17) 0.0280(17) -0.0006(14) 0.0016(13) 0.0046(13)
C18 0.0232(15) 0.0223(16) 0.0236(16) -0.0034(13) 0.0015(13) -0.0021(13)
C21 0.0305(18) 0.0214(16) 0.0254(17) -0.0015(13) 0.0020(14) -0.0037(14)
C1 0.0282(18) 0.0235(18) 0.038(2) 0.0034(15) 0.0018(15) -0.0032(14)
C26 0.0218(15) 0.0268(17) 0.0293(18) -0.0047(14) 0.0021(13) 0.0058(13)
C34 0.0305(17) 0.0291(18) 0.0236(17) -0.0060(14) -0.0061(14) 0.0032(14)
C16 0.0258(16) 0.0266(17) 0.0230(17) 0.0029(13) 0.0001(13) 0.0004(13)
C2 0.0228(15) 0.0245(17) 0.0286(18) 0.0037(13) 0.0004(13) -0.0037(13)
C15 0.0292(17) 0.0239(17) 0.0233(17) 0.0036(13) 0.0028(13) -0.0055(14)
C19 0.0234(16) 0.0231(17) 0.0310(18) 0.0014(14) 0.0031(13) 0.0017(13)
C20 0.0175(15) 0.0292(18) 0.039(2) 0.0010(15) 0.0030(14) -0.0038(13)
C11 0.0277(17) 0.0222(17) 0.0343(19) 0.0037(14) 0.0017(14) -0.0046(14)
C12 0.0365(19) 0.0262(18) 0.039(2) 0.0052(15) 0.0091(16) -0.0044(15)
C33 0.0283(17) 0.036(2) 0.0281(18) -0.0039(15) -0.0068(14) 0.0058(15)
C4 0.0324(18) 0.0289(18) 0.0291(19) -0.0059(14) 0.0038(14) -0.0048(15)
C22 0.039(2) 0.035(2) 0.032(2) 0.0126(15) 0.0133(16) 0.0111(16)
C3 0.0240(16) 0.0304(18) 0.0282(18) 0.0014(14) -0.0010(13) -0.0032(14)
C32 0.0225(16) 0.0251(18) 0.041(2) 0.0040(15) -0.0037(14) 0.0066(14)
C30 0.0251(17) 0.035(2) 0.036(2) 0.0098(16) 0.0043(14) 0.0033(15)
C7 0.0280(17) 0.0308(19) 0.035(2) 0.0005(15) 0.0043(15) 0.0000(15)
C27 0.0281(17) 0.038(2) 0.041(2) 0.0125(17) 0.0070(15) 0.0038(16)
C23 0.0373(19) 0.043(2) 0.0274(19) 0.0090(16) 0.0102(15) 0.0103(17)
C25 0.0228(16) 0.0291(19) 0.041(2) -0.0073(15) 0.0019(14) 0.0055(14)
C5 0.0305(18) 0.041(2) 0.034(2) -0.0075(16) 0.0026(15) -0.0168(16)
C31 0.0271(17) 0.038(2) 0.040(2) 0.0119(17) -0.0033(15) 0.0070(15)
C9 0.0382(19) 0.0270(18) 0.036(2) -0.0064(15) 0.0073(16) -0.0127(15)
C28 0.0297(18) 0.038(2) 0.049(2) 0.0182(18) -0.0031(16) 0.0053(16)
C13 0.049(2) 0.034(2) 0.033(2) -0.0019(16) 0.0040(17) -0.0101(17)
C6 0.0220(16) 0.042(2) 0.043(2) -0.0030(17) 0.0044(15) -0.0071(15)
C8 0.0317(19) 0.032(2) 0.050(2) -0.0107(17) 0.0101(17) -0.0151(16)
C14 0.042(2) 0.041(2) 0.042(2) -0.0074(18) -0.0020(18) -0.0173(18)

loop_
_atom_type_symbol
_atom_type_description
_atom_type_scat_dispersion_real
_atom_type_scat_dispersion_imag
_atom_type_scat_source
C C 0.0033 0.0016 'International Tables Vol C Tables 4.2.6.8 and 6.1.1.4'
H H 0.0000 0.0000 'International Tables Vol C Tables 4.2.6.8 and 6.1.1.4'
N N 0.0061 0.0033 'International Tables Vol C Tables 4.2.6.8 and 6.1.1.4'
O O 0.0106 0.0060 'International Tables Vol C Tables 4.2.6.8 and 6.1.1.4'
Zn Zn 0.2839 1.4301 'International Tables Vol C Tables 4.2.6.8 and 6.1.1.4'

loop_
_geom_angle_atom_site_label_1
_geom_angle_atom_site_label_2
_geom_angle_atom_site_label_3
_geom_angle
_geom_angle_site_symmetry_1
_geom_angle_site_symmetry_3
_geom_angle_publ_flag
O5 Zn2 O5 115.21(14) 2_656 . ?
O5 Zn2 N4 118.02(10) 2_656 1_525 ?
O5 Zn2 N4 99.20(9) 2_656 2_626 ?
O5 Zn2 N4 118.02(10) . 2_626 ?
O5 Zn2 N4 99.20(9) . 1_525 ?
N4 Zn2 N4 108.02(14) 2_626 1_525 ?
O1 Zn1 O1 119.21(14) 2_756 . ?
O1 Zn1 N1 102.48(10) 2_756 2_756 ?
O1 Zn1 N1 108.57(10) . 2_756 ?
O1 Zn1 N1 108.57(10) 2_756 . ?
O1 Zn1 N1 102.48(10) . . ?
N1 Zn1 N1 116.23(15) 2_756 . ?
C21 O5 Zn2 110.49(19) . . ?
C11 O4 C15 116.9(3) . . ?
C1 O1 Zn1 112.8(2) . . ?
C35 N4 Zn2 129.1(2) . 1_585 ?
C35 N4 C34 105.5(3) . . ?
C34 N4 Zn2 125.4(2) . 1_585 ?
C35 N3 C33 107.3(3) . . ?
C35 N3 C32 126.7(3) . . ?
C33 N3 C32 125.9(3) . . ?
C24 N1 Zn1 132.5(2) . . ?
C24 N1 C22 105.7(3) . . ?
C22 N1 Zn1 121.6(2) . . ?
C24 N2 C23 107.4(3) . . ?
C24 N2 C25 125.7(3) . . ?
C23 N2 C25 126.8(3) . . ?
C8 O3 C5 118.7(3) . . ?
N4 C35 N3 111.5(3) . . ?
N4 C35 H35 124.3 . . ?
N3 C35 H35 124.3 . . ?
N1 C24 N2 110.9(3) . . ?
N1 C24 H24 124.5 . . ?
N2 C24 H24 124.5 . . ?
C18 C17 H17 119.5 . . ?
C16 C17 H17 119.5 . . ?
C16 C17 C18 121.0(3) . . ?
C30 C29 C32 119.5(3) . . ?
C28 C29 C32 121.8(3) . . ?
C28 C29 C30 118.7(3) . . ?
C17 C18 C21 119.1(3) . . ?
C17 C18 C19 119.3(3) . . ?
C19 C18 C21 121.4(3) . . ?
O5 C21 C18 117.4(3) . . ?
O6 C21 O5 123.6(3) . . ?
O6 C21 C18 118.8(3) . . ?
O1 C1 C2 116.1(3) . . ?
O2 C1 O1 124.5(3) . . ?
O2 C1 C2 119.3(3) . . ?
C27 C26 C25 120.0(3) . . ?
C27 C26 C31 118.1(3) . . ?
C31 C26 C25 121.8(3) . . ?
N4 C34 H34 125.4 . . ?
C33 C34 N4 109.2(3) . . ?
C33 C34 H34 125.4 . . ?
C17 C16 H16 120.4 . . ?
C17 C16 C15 119.2(3) . . ?
C15 C16 H16 120.4 . . ?
C3 C2 C1 119.2(3) . . ?
C7 C2 C1 121.7(3) . . ?
C7 C2 C3 118.9(3) . . ?
C16 C15 O4 116.4(3) . . ?
C16 C15 C20 121.1(3) . . ?
C20 C15 O4 122.4(3) . . ?
C18 C19 H19 120.1 . . ?
C20 C19 C18 119.8(3) . . ?
C20 C19 H19 120.1 . . ?
C15 C20 C19 119.4(3) . . ?
C15 C20 H20 120.3 . . ?
C19 C20 H20 120.3 . . ?
C12 C11 O4 121.7(3) . . ?
C9 C11 O4 117.1(3) . . ?
C9 C11 C12 121.1(3) . . ?
C11 C12 H12 120.6 . . ?
C13 C12 C11 118.9(3) . . ?
C13 C12 H12 120.6 . . ?
N3 C33 H33 126.8 . . ?
C34 C33 N3 106.4(3) . . ?
C34 C33 H33 126.8 . . ?
C3 C4 H4 120.5 . . ?
C3 C4 C5 119.0(3) . . ?
C5 C4 H4 120.5 . . ?
N1 C22 H22 125.2 . . ?
C23 C22 N1 109.7(3) . . ?
C23 C22 H22 125.2 . . ?
C2 C3 H3 119.6 . . ?
C4 C3 C2 120.8(3) . . ?
C4 C3 H3 119.6 . . ?
N3 C32 C29 112.0(3) . . ?
N3 C32 H32A 109.2 . . ?
N3 C32 H32B 109.2 . . ?
C29 C32 H32A 109.2 . . ?
C29 C32 H32B 109.2 . . ?
H32A C32 H32B 107.9 . . ?
C29 C30 H30 119.7 . . ?
C29 C30 C31 120.6(3) . . ?
C31 C30 H30 119.7 . . ?
C2 C7 H7 119.5 . . ?
C6 C7 C2 121.0(3) . . ?
C6 C7 H7 119.5 . . ?
C26 C27 H27 119.5 . . ?
C26 C27 C28 121.0(3) . . ?
C28 C27 H27 119.5 . . ?
N2 C23 H23 126.9 . . ?
C22 C23 N2 106.2(3) . . ?
C22 C23 H23 126.9 . . ?
N2 C25 C26 113.5(3) . . ?
N2 C25 H25A 108.9 . . ?
N2 C25 H25B 108.9 . . ?
C26 C25 H25A 108.9 . . ?
C26 C25 H25B 108.9 . . ?
H25A C25 H25B 107.7 . . ?
C4 C5 O3 115.1(3) . . ?
C6 C5 O3 123.7(3) . . ?
C6 C5 C4 121.0(3) . . ?
C26 C31 C30 121.1(3) . . ?
C26 C31 H31 119.5 . . ?
C30 C31 H31 119.5 . . ?
C11 C9 H9 120.7 . . ?
C8 C9 C11 118.5(3) . . ?
C8 C9 H9 120.7 . . ?
C29 C28 C27 120.6(3) . . ?
C29 C28 H28 119.7 . . ?
C27 C28 H28 119.7 . . ?
C12 C13 H13 119.3 . . ?
C12 C13 C14 121.5(3) . . ?
C14 C13 H13 119.3 . . ?
C7 C6 H6 120.4 . . ?
C5 C6 C7 119.2(3) . . ?
C5 C6 H6 120.4 . . ?
C9 C8 O3 115.0(3) . . ?
C9 C8 C14 122.0(3) . . ?
C14 C8 O3 122.8(3) . . ?
C13 C14 H14 121.0 . . ?
C8 C14 C13 118.0(3) . . ?
C8 C14 H14 121.0 . . ?

loop_
_geom_bond_atom_site_label_1
_geom_bond_atom_site_label_2
_geom_bond_distance
_geom_bond_site_symmetry_2
_geom_bond_publ_flag
Zn2 O5 1.977(2) 2_656 ?
Zn2 O5 1.977(2) . ?
Zn2 N4 2.026(2) 2_626 ?
Zn2 N4 2.026(2) 1_525 ?
Zn1 O1 1.961(2) 2_756 ?
Zn1 O1 1.961(2) . ?
Zn1 N1 2.012(3) 2_756 ?
Zn1 N1 2.012(3) . ?
O5 C21 1.275(4) . ?
O4 C15 1.393(4) . ?
O4 C11 1.386(4) . ?
O1 C1 1.281(4) . ?
N4 C35 1.324(4) . ?
N4 C34 1.380(4) . ?
N3 C35 1.339(4) . ?
N3 C33 1.369(4) . ?
N3 C32 1.465(4) . ?
N1 C24 1.323(4) . ?
N1 C22 1.376(4) . ?
O2 C1 1.232(4) . ?
N2 C24 1.339(4) . ?
N2 C23 1.374(4) . ?
N2 C25 1.472(4) . ?
O6 C21 1.235(4) . ?
O3 C5 1.390(4) . ?
O3 C8 1.390(4) . ?
C35 H35 0.9500 . ?
C24 H24 0.9500 . ?
C17 H17 0.9500 . ?
C17 C18 1.389(4) . ?
C17 C16 1.376(4) . ?
C29 C32 1.520(4) . ?
C29 C30 1.379(4) . ?
C29 C28 1.379(5) . ?
C18 C21 1.505(4) . ?
C18 C19 1.402(4) . ?
C1 C2 1.502(4) . ?
C26 C27 1.378(5) . ?
C26 C25 1.514(4) . ?
C26 C31 1.384(5) . ?
C34 H34 0.9500 . ?
C34 C33 1.360(5) . ?
C16 H16 0.9500 . ?
C16 C15 1.386(4) . ?
C2 C3 1.389(5) . ?
C2 C7 1.389(4) . ?
C15 C20 1.388(5) . ?
C19 H19 0.9500 . ?
C19 C20 1.390(4) . ?
C20 H20 0.9500 . ?
C11 C12 1.384(5) . ?
C11 C9 1.383(4) . ?
C12 H12 0.9500 . ?
C12 C13 1.383(5) . ?
C33 H33 0.9500 . ?
C4 H4 0.9500 . ?
C4 C3 1.384(4) . ?
C4 C5 1.390(5) . ?
C22 H22 0.9500 . ?
C22 C23 1.345(5) . ?
C3 H3 0.9500 . ?
C32 H32A 0.9900 . ?
C32 H32B 0.9900 . ?
C30 H30 0.9500 . ?
C30 C31 1.391(5) . ?
C7 H7 0.9500 . ?
C7 C6 1.382(5) . ?
C27 H27 0.9500 . ?
C27 C28 1.395(5) . ?
C23 H23 0.9500 . ?
C25 H25A 0.9900 . ?
C25 H25B 0.9900 . ?
C5 C6 1.378(5) . ?
C31 H31 0.9500 . ?
C9 H9 0.9500 . ?
C9 C8 1.382(5) . ?
C28 H28 0.9500 . ?
C13 H13 0.9500 . ?
C13 C14 1.388(5) . ?
C6 H6 0.9500 . ?
C8 C14 1.383(5) . ?
C14 H14 0.9500 . ?
